data_7244300
loop_
_publ_author_name
'Cheplakova, Anastasia M.'
'Samsonenko, Denis G.'
'Lazarenko, Vladimir'
'Dorovatovskii, Pavel'
'Zubavichus, Yan'
'Khrustalev, Victor N.'
'Rakhmanova, Marianna I.'
'Fedin, Vladimir P.'

_publ_section_title
;
 Synthesis, supramolecular isomerism, and photoluminescence of
 scandium(III) complexes with tetrafluoroterephthalate ligand
;
_journal_name_full CrystEngComm
_journal_paper_doi 10.1039/D1CE01689J
_journal_year 2022
_chemical_formula_sum 'C12 H10 F6 O11 Sc'
_chemical_formula_weight 489.16
_space_group_crystal_system triclinic
_space_group_IT_number 2
_space_group_name_Hall '-P 1'
_space_group_name_H-M_alt 'P -1'
_atom_sites_solution_hydrogens difmap
_atom_sites_solution_primary dual
_atom_sites_solution_secondary difmap
_audit_creation_method SHELXL-2018/3
_audit_update_record
;
2021-12-01 deposited with the CCDC.	2022-01-26 downloaded from the CCDC.
;
_cell_angle_alpha 80.387(3)
_cell_angle_beta 84.542(3)
_cell_angle_gamma 88.510(3)
_cell_formula_units_Z 2
_cell_length_a 4.79757(17)
_cell_length_b 10.0870(4)
_cell_length_c 18.1374(7)
_cell_measurement_reflns_used 2355
_cell_measurement_temperature 150(2)
_cell_measurement_theta_max 28.74
_cell_measurement_theta_min 2.50
_cell_volume 861.43(6)
_computing_cell_refinement 'CrysAlisPro 1.171.40.81a (Rigaku OD, 2020)'
_computing_data_collection 'CrysAlisPro 1.171.40.81a (Rigaku OD, 2020)'
_computing_data_reduction 'CrysAlisPro 1.171.40.81a (Rigaku OD, 2020)'
_computing_molecular_graphics 'ShelXle (H\"ubschle, 2011)'
_computing_publication_material 'CIFTAB (Sheldrick, 2015)'
_computing_structure_refinement 'SHELXL-2018 (Sheldrick, 2015)'
_computing_structure_solution 'SHELXT-2018 (Sheldrick, 2015)'
_diffrn_ambient_temperature 150(2)
_diffrn_detector 'CCD plate'
_diffrn_detector_area_resol_mean 10.6
_diffrn_detector_type AtlasS2
_diffrn_measured_fraction_theta_full 1.000
_diffrn_measured_fraction_theta_max 0.815
_diffrn_measurement_device 'four-circle diffractometer'
_diffrn_measurement_device_type 'New Xcalibur, AtlasS2'
_diffrn_measurement_method '\w scans'
_diffrn_radiation_monochromator graphite
_diffrn_radiation_probe x-ray
_diffrn_radiation_source 'fine-focus sealed tube'
_diffrn_radiation_type MoK\a
_diffrn_radiation_wavelength 0.71073
_diffrn_reflns_av_R_equivalents 0.0178
_diffrn_reflns_av_unetI/netI 0.0362
_diffrn_reflns_Laue_measured_fraction_full 1.000
_diffrn_reflns_Laue_measured_fraction_max 0.815
_diffrn_reflns_limit_h_max 6
_diffrn_reflns_limit_h_min -5
_diffrn_reflns_limit_k_max 13
_diffrn_reflns_limit_k_min -13
_diffrn_reflns_limit_l_max 22
_diffrn_reflns_limit_l_min -24
_diffrn_reflns_number 6789
_diffrn_reflns_point_group_measured_fraction_full 1.000
_diffrn_reflns_point_group_measured_fraction_max 0.815
_diffrn_reflns_theta_full 25.500
_diffrn_reflns_theta_max 29.057
_diffrn_reflns_theta_min 2.048
_diffrn_source 'sealed X-ray tube'
_exptl_absorpt_coefficient_mu 0.550
_exptl_absorpt_correction_T_max 1.00000
_exptl_absorpt_correction_T_min 0.99017
_exptl_absorpt_correction_type multi-scan
_exptl_absorpt_process_details
;
CrysAlisPro 1.171.40.81a (Rigaku Oxford Diffraction, 2020)
Empirical absorption correction using spherical harmonics,
implemented in SCALE3 ABSPACK scaling algorithm.
;
_exptl_crystal_colour colorless
_exptl_crystal_density_diffrn 1.886
_exptl_crystal_description stick
_exptl_crystal_F_000 490
_exptl_crystal_size_max 0.45
_exptl_crystal_size_mid 0.05
_exptl_crystal_size_min 0.05
_refine_diff_density_max 0.334
_refine_diff_density_min -0.373
_refine_diff_density_rms 0.063
_refine_ls_extinction_method none
_refine_ls_goodness_of_fit_ref 1.044
_refine_ls_hydrogen_treatment refxyz
_refine_ls_matrix_type full
_refine_ls_number_parameters 301
_refine_ls_number_reflns 3767
_refine_ls_number_restraints 15
_refine_ls_restrained_S_all 1.043
_refine_ls_R_factor_all 0.0432
_refine_ls_R_factor_gt 0.0335
_refine_ls_shift/su_max 0.000
_refine_ls_shift/su_mean 0.000
_refine_ls_structure_factor_coef Fsqd
_refine_ls_weighting_details 'w=1/[\s^2^(Fo^2^)+(0.0318P)^2^+0.4639P] where P=(Fo^2^+2Fc^2^)/3'
_refine_ls_weighting_scheme calc
_refine_ls_wR_factor_gt 0.0759
_refine_ls_wR_factor_ref 0.0797
_reflns_Friedel_coverage 0.000
_reflns_number_gt 3212
_reflns_number_total 3767
_reflns_threshold_expression 'I > 2\s(I)'
_cod_data_source_file d1ce01689j2.cif
_cod_data_source_block sn995
_cod_database_code 7244300
_shelx_shelxl_version_number 2018/3
_shelx_space_group_comment
;
The symmetry employed for this shelxl refinement is uniquely defined
by the following loop, which should always be used as a source of
symmetry information in preference to the above space-group names.
They are only intended as comments.
;
_shelx_estimated_absorpt_t_min 0.790
_shelx_estimated_absorpt_t_max 0.973

loop_
_space_group_symop_operation_xyz
'x, y, z'
'-x, -y, -z'

loop_
_atom_site_label
_atom_site_type_symbol
_atom_site_fract_x
_atom_site_fract_y
_atom_site_fract_z
_atom_site_U_iso_or_equiv
_atom_site_adp_type
_atom_site_occupancy
_atom_site_site_symmetry_order
_atom_site_calc_flag
_atom_site_refinement_flags_posn
_atom_site_refinement_flags_adp
_atom_site_refinement_flags_occupancy
_atom_site_disorder_assembly
_atom_site_disorder_group
Sc1 Sc 0.72826(7) 0.29369(3) 0.75744(2) 0.01071(10) Uani 1 1 d . . . . .
F11 F 1.3909(2) 0.18809(11) 0.99992(6) 0.0188(3) Uani 1 1 d . . . . .
F12 F 1.1868(2) 0.05307(11) 1.12802(6) 0.0186(2) Uani 1 1 d . . . . .
F21 F 0.9502(2) 0.36585(11) 0.94674(7) 0.0206(3) Uani 1 1 d . . . . .
F22 F 0.8021(2) 0.32410(11) 1.09124(7) 0.0225(3) Uani 1 1 d . . . . .
F31 F 0.1337(3) 0.29454(12) 0.52290(7) 0.0266(3) Uani 1 1 d . . . . .
F32 F 0.3558(2) 0.38046(11) 0.38637(7) 0.0220(3) Uani 1 1 d . . . . .
O1M O 0.6365(3) 0.13365(14) 0.70313(9) 0.0220(3) Uani 1 1 d D . . . .
H11M H 0.697(5) 0.115(2) 0.6603(7) 0.026 Uiso 1 1 d D U . . .
H12M H 0.551(4) 0.0642(15) 0.7274(10) 0.026 Uiso 1 1 d D U . . .
O11 O 1.0470(3) 0.18674(13) 0.80740(8) 0.0154(3) Uani 1 1 d . . . . .
O12 O 1.4624(3) 0.19698(13) 0.84975(8) 0.0156(3) Uani 1 1 d . . . . .
O21 O 0.7783(3) 0.45070(13) 0.81058(8) 0.0173(3) Uani 1 1 d . . . . .
O22 O 0.6438(4) 0.66332(14) 0.80250(9) 0.0312(4) Uani 1 1 d . . . . .
O31 O 0.4029(3) 0.40234(13) 0.70540(8) 0.0158(3) Uani 1 1 d . . . . .
O32 O 0.0005(3) 0.36733(13) 0.66044(7) 0.0152(3) Uani 1 1 d . . . . .
C11 C 1.2143(4) 0.15913(17) 0.85690(11) 0.0127(4) Uani 1 1 d . . . . .
C12 C 1.1085(4) 0.07523(17) 0.93009(11) 0.0117(4) Uani 1 1 d . . . . .
C13 C 1.1993(4) 0.09458(17) 0.99795(11) 0.0122(4) Uani 1 1 d . . . . .
C14 C 1.0931(4) 0.02306(18) 1.06574(11) 0.0130(4) Uani 1 1 d . . . . .
C21 C 0.6710(4) 0.55032(19) 0.83824(11) 0.0162(4) Uani 1 1 d . . . . .
C22 C 0.5817(4) 0.52367(18) 0.92133(11) 0.0147(4) Uani 1 1 d . . . . .
C23 C 0.7237(4) 0.43303(17) 0.97126(11) 0.0145(4) Uani 1 1 d . . . . .
C24 C 0.6455(4) 0.41030(18) 1.04730(11) 0.0153(4) Uani 1 1 d . . . . .
C31 C 0.2506(4) 0.40347(17) 0.65274(11) 0.0124(4) Uani 1 1 d . . . . .
C32 C 0.3778(4) 0.45332(18) 0.57412(11) 0.0142(4) Uani 1 1 d . . . . .
C33 C 0.3115(4) 0.39749(19) 0.51324(11) 0.0162(4) Uani 1 1 d . . . . .
C34 C 0.4287(4) 0.44233(19) 0.44129(11) 0.0152(4) Uani 1 1 d . . . . .
O1W O 0.3759(3) -0.07998(14) 0.77842(10) 0.0266(4) Uani 1 1 d D . . . .
H11W H 0.255(4) -0.117(2) 0.7562(13) 0.032 Uiso 1 1 d D U . . .
H12W H 0.488(4) -0.1435(17) 0.7959(13) 0.032 Uiso 1 1 d D U . . .
O2W O 0.7613(3) 0.03920(15) 0.57638(9) 0.0261(3) Uani 1 1 d D . . . .
H21W H 0.922(3) -0.002(2) 0.5789(12) 0.031 Uiso 1 1 d D U . . .
H22W H 0.756(4) 0.078(2) 0.5303(7) 0.031 Uiso 1 1 d D U . . .
O3W O 0.7399(3) 0.10806(16) 0.42321(9) 0.0302(4) Uani 1 1 d D . . . .
H31W H 0.587(3) 0.069(2) 0.4185(13) 0.036 Uiso 1 1 d D U . . .
H32W H 0.772(5) 0.1708(19) 0.3853(10) 0.036 Uiso 1 1 d D U . . .
O4W O 0.8628(3) 0.28905(17) 0.29567(10) 0.0365(4) Uani 1 1 d D . . . .
H41W H 0.741(3) 0.343(2) 0.2749(14) 0.044 Uiso 1 1 d D U . . .
H42W H 1.022(3) 0.305(2) 0.2701(13) 0.044 Uiso 1 1 d D U . . .

loop_
_atom_site_aniso_label
_atom_site_aniso_U_11
_atom_site_aniso_U_22
_atom_site_aniso_U_33
_atom_site_aniso_U_23
_atom_site_aniso_U_13
_atom_site_aniso_U_12
Sc1 0.01000(17) 0.01288(17) 0.00821(19) 0.00043(13) 0.00122(13) -0.00226(13)
F11 0.0189(6) 0.0185(5) 0.0181(6) 0.0012(5) -0.0018(5) -0.0120(5)
F12 0.0236(6) 0.0208(6) 0.0116(6) -0.0010(5) -0.0035(5) -0.0076(5)
F21 0.0202(6) 0.0229(6) 0.0183(7) -0.0052(5) 0.0025(5) 0.0057(5)
F22 0.0244(6) 0.0236(6) 0.0175(7) 0.0013(5) -0.0017(5) 0.0074(5)
F31 0.0321(7) 0.0287(6) 0.0182(7) -0.0033(5) 0.0065(5) -0.0209(5)
F32 0.0271(6) 0.0262(6) 0.0131(6) -0.0036(5) 0.0002(5) -0.0109(5)
O1M 0.0294(8) 0.0212(7) 0.0156(8) -0.0066(6) 0.0054(6) -0.0100(6)
O11 0.0135(6) 0.0180(6) 0.0126(7) 0.0034(5) -0.0012(5) 0.0002(5)
O12 0.0123(6) 0.0195(7) 0.0131(7) 0.0019(5) 0.0020(5) -0.0033(5)
O21 0.0199(7) 0.0184(7) 0.0143(8) -0.0059(6) 0.0010(6) -0.0015(6)
O22 0.0477(10) 0.0201(7) 0.0198(9) 0.0043(6) 0.0117(8) 0.0072(7)
O31 0.0140(6) 0.0203(7) 0.0113(7) 0.0026(5) -0.0007(5) -0.0013(5)
O32 0.0118(6) 0.0209(7) 0.0113(7) 0.0009(5) 0.0021(5) -0.0033(5)
C11 0.0128(9) 0.0109(8) 0.0130(10) -0.0002(7) 0.0027(7) 0.0008(7)
C12 0.0096(8) 0.0116(8) 0.0116(10) 0.0027(7) 0.0026(7) 0.0005(7)
C13 0.0089(8) 0.0102(8) 0.0166(10) -0.0002(7) 0.0005(7) -0.0034(7)
C14 0.0123(9) 0.0149(9) 0.0114(10) -0.0014(7) -0.0012(7) -0.0002(7)
C21 0.0165(9) 0.0175(9) 0.0145(10) -0.0035(8) 0.0004(8) -0.0025(7)
C22 0.0190(9) 0.0115(8) 0.0139(10) -0.0032(7) 0.0006(8) -0.0050(7)
C23 0.0134(9) 0.0117(8) 0.0186(11) -0.0051(7) 0.0026(8) -0.0015(7)
C24 0.0172(9) 0.0114(8) 0.0168(11) -0.0012(7) -0.0017(8) -0.0005(7)
C31 0.0125(9) 0.0118(8) 0.0117(10) 0.0003(7) 0.0011(7) 0.0012(7)
C32 0.0124(9) 0.0174(9) 0.0111(10) 0.0015(7) 0.0012(7) 0.0002(7)
C33 0.0129(9) 0.0178(9) 0.0166(11) 0.0007(8) 0.0005(8) -0.0058(7)
C34 0.0143(9) 0.0188(9) 0.0125(10) -0.0022(8) -0.0007(8) -0.0018(7)
O1W 0.0270(8) 0.0176(7) 0.0349(10) -0.0015(7) -0.0062(7) -0.0037(6)
O2W 0.0307(8) 0.0299(8) 0.0171(8) -0.0045(7) 0.0030(7) -0.0024(7)
O3W 0.0316(9) 0.0324(9) 0.0236(9) 0.0060(7) -0.0045(7) -0.0075(7)
O4W 0.0250(9) 0.0436(10) 0.0339(11) 0.0137(8) -0.0005(8) -0.0041(8)

loop_
_atom_type_symbol
_atom_type_description
_atom_type_scat_dispersion_real
_atom_type_scat_dispersion_imag
_atom_type_scat_source
C C 0.0033 0.0016 'International Tables Vol C Tables 4.2.6.8 and 6.1.1.4'
H H 0.0000 0.0000 'International Tables Vol C Tables 4.2.6.8 and 6.1.1.4'
O O 0.0106 0.0060 'International Tables Vol C Tables 4.2.6.8 and 6.1.1.4'
F F 0.0171 0.0103 'International Tables Vol C Tables 4.2.6.8 and 6.1.1.4'
Sc Sc 0.2519 0.3716 'International Tables Vol C Tables 4.2.6.8 and 6.1.1.4'

loop_
_geom_angle_atom_site_label_1
_geom_angle_atom_site_label_2
_geom_angle_atom_site_label_3
_geom_angle
_geom_angle_site_symmetry_1
_geom_angle_site_symmetry_3
_geom_angle_publ_flag
O1M Sc1 O12 86.01(6) . 1_455 yes
O1M Sc1 O32 87.45(5) . 1_655 yes
O11 Sc1 O1M 91.65(6) . . yes
O11 Sc1 O12 86.02(5) . 1_455 yes
O11 Sc1 O31 179.46(6) . . yes
O11 Sc1 O32 91.58(5) . 1_655 yes
O12 Sc1 O32 172.96(5) 1_455 1_655 yes
O21 Sc1 O1M 174.76(6) . . yes
O21 Sc1 O11 92.57(5) . . yes
O21 Sc1 O12 91.20(5) . 1_455 yes
O21 Sc1 O31 87.89(5) . . yes
O21 Sc1 O32 95.52(5) . 1_655 yes
O31 Sc1 O1M 87.90(6) . . yes
O31 Sc1 O12 94.26(5) . 1_455 yes
O31 Sc1 O32 88.10(5) . 1_655 yes
Sc1 O1M H11M 130.8(14) . . ?
Sc1 O1M H12M 120.7(14) . . ?
H11M O1M H12M 107.3(14) . . ?
C11 O11 Sc1 154.14(13) . . ?
C11 O12 Sc1 133.39(13) . 1_655 ?
C21 O21 Sc1 148.79(13) . . ?
C31 O31 Sc1 141.84(12) . . ?
C31 O32 Sc1 131.83(13) . 1_455 ?
O11 C11 C12 117.74(16) . . ?
O12 C11 O11 124.56(17) . . ?
O12 C11 C12 117.70(17) . . ?
C13 C12 C11 121.85(16) . . ?
C13 C12 C14 116.07(17) . 2_757 ?
C14 C12 C11 122.05(17) 2_757 . ?
F11 C13 C12 120.58(16) . . ?
F11 C13 C14 117.05(16) . . ?
C14 C13 C12 122.34(16) . . ?
F12 C14 C12 120.80(17) . 2_757 ?
F12 C14 C13 117.60(15) . . ?
C13 C14 C12 121.58(17) . 2_757 ?
O21 C21 C22 115.79(17) . . ?
O22 C21 O21 124.45(19) . . ?
O22 C21 C22 119.73(17) . . ?
C23 C22 C21 122.14(17) . . ?
C24 C22 C21 121.96(18) 2_667 . ?
C24 C22 C23 115.89(18) 2_667 . ?
F21 C23 C22 120.55(17) . . ?
F21 C23 C24 117.21(17) . . ?
C24 C23 C22 122.22(17) . . ?
F22 C24 C22 120.39(18) . 2_667 ?
F22 C24 C23 117.70(17) . . ?
C23 C24 C22 121.89(18) . 2_667 ?
O31 C31 C32 117.50(16) . . ?
O32 C31 O31 125.12(18) . . ?
O32 C31 C32 117.37(17) . . ?
C33 C32 C31 121.93(16) . . ?
C33 C32 C34 116.32(18) . 2_666 ?
C34 C32 C31 121.74(17) 2_666 . ?
F31 C33 C32 120.53(17) . . ?
F31 C33 C34 117.37(17) . . ?
C34 C33 C32 122.09(17) . . ?
F32 C34 C32 120.64(17) . 2_666 ?
F32 C34 C33 117.76(16) . . ?
C33 C34 C32 121.59(17) . 2_666 ?
H11W O1W H12W 106.4(13) . . ?
H21W O2W H22W 106.5(14) . . ?
H31W O3W H32W 108.5(14) . . ?
H41W O4W H42W 108.2(15) . . ?

loop_
_geom_bond_atom_site_label_1
_geom_bond_atom_site_label_2
_geom_bond_distance
_geom_bond_site_symmetry_2
_geom_bond_publ_flag
Sc1 O1M 2.1026(14) . yes
Sc1 O11 2.0431(13) . yes
Sc1 O12 2.1199(13) 1_455 yes
Sc1 O21 2.0171(13) . yes
Sc1 O31 2.0916(13) . yes
Sc1 O32 2.1282(13) 1_655 yes
F11 C13 1.3411(19) . ?
F12 C14 1.337(2) . ?
F21 C23 1.344(2) . ?
F22 C24 1.343(2) . ?
F31 C33 1.339(2) . ?
F32 C34 1.338(2) . ?
O1M H11M 0.850(9) . ?
O1M H12M 0.855(9) . ?
O11 C11 1.253(2) . ?
O12 C11 1.248(2) . ?
O21 C21 1.272(2) . ?
O22 C21 1.224(2) . ?
O31 C31 1.255(2) . ?
O32 C31 1.251(2) . ?
C11 C12 1.502(3) . ?
C12 C13 1.389(3) . ?
C12 C14 1.391(2) 2_757 ?
C13 C14 1.377(3) . ?
C21 C22 1.508(3) . ?
C22 C23 1.389(3) . ?
C22 C24 1.388(3) 2_667 ?
C23 C24 1.377(3) . ?
C31 C32 1.507(3) . ?
C32 C33 1.386(3) . ?
C32 C34 1.397(3) 2_666 ?
C33 C34 1.378(3) . ?
O1W H11W 0.861(9) . ?
O1W H12W 0.865(9) . ?
O2W H21W 0.865(9) . ?
O2W H22W 0.866(9) . ?
O3W H31W 0.857(9) . ?
O3W H32W 0.859(9) . ?
O4W H41W 0.856(9) . ?
O4W H42W 0.861(10) . ?
